data_4304503
loop_
_publ_author_name
'Hsiao-Wen Huang'
'Chih-Chin Tsou'
'Ting-Shen Kuo'
'Wen-Feng Liaw'

_publ_section_title
;
New Members of a Class of Dinitrosyliron Complexes (DNICs): Interconversion
and Spectroscopic Discrimination of the Anionic
{Fe(NO)2}9[(NO)2Fe(C3H3N2)2]- and [(NO)2Fe(C3H3N2)(SR)]- (C3H3N2=
Deprotonated Imidazole; R =tBu, Et, Ph)
;
_journal_name_full 'Inorganic Chemistry'
_journal_page_first 2196
_journal_page_last 2204
_journal_paper_doi 10.1021/ic702000y
_journal_volume 47
_journal_year 2008
_chemical_formula_moiety 'C19 H32 Cl2 Fe N6 Na O8'
_chemical_formula_sum 'C19 H32 Cl2 Fe N6 Na O8'
_chemical_formula_weight 622.25
_chemical_name_systematic
;
 ?
;
_space_group_IT_number 61
_symmetry_cell_setting orthorhombic
_symmetry_space_group_name_Hall '-P 2bc 2ac'
_symmetry_space_group_name_H-M 'P c a b'
_atom_sites_solution_hydrogens geom
_atom_sites_solution_primary direct
_atom_sites_solution_secondary difmap
_audit_creation_method SHELXL-97
_cell_angle_alpha 90.00
_cell_angle_beta 90.00
_cell_angle_gamma 90.00
_cell_formula_units_Z 8
_cell_length_a 13.3352(3)
_cell_length_b 20.2099(5)
_cell_length_c 21.6219(6)
_cell_measurement_reflns_used 18298
_cell_measurement_temperature 200(2)
_cell_measurement_theta_max 25.35
_cell_measurement_theta_min 2.037
_cell_volume 5827.2(3)
_computing_cell_refinement 'HKL Scalepack (Otwinowski & Minor 1997)'
_computing_data_collection 'Collect (Nonius BV, 1997-2000)'
_computing_data_reduction 'HKL Denzo and Scalepack (Otwinowski & Minor 19'
_computing_molecular_graphics 'Ortep-3 for Windows (Farrugia, 1997)'
_computing_publication_material 'WinGX publication routines (Farrugia, 1999)'
_computing_structure_refinement 'SHELXL-97 (Sheldrick, 1997)'
_computing_structure_solution 'SHELXS-86 (Sheldrick, 1986)'
_diffrn_ambient_temperature 200(2)
_diffrn_detector_area_resol_mean 9
_diffrn_measured_fraction_theta_full 0.987
_diffrn_measured_fraction_theta_max 0.987
_diffrn_measurement_device_type KappaCCD
_diffrn_measurement_method 'CCD rotation images, thick slices'
_diffrn_radiation_monochromator graphite
_diffrn_radiation_source 'fine-focus sealed tube'
_diffrn_radiation_type MoK\a
_diffrn_radiation_wavelength 0.71073
_diffrn_reflns_av_R_equivalents 0.0608
_diffrn_reflns_av_sigmaI/netI 0.0545
_diffrn_reflns_limit_h_max 16
_diffrn_reflns_limit_h_min -11
_diffrn_reflns_limit_k_max 24
_diffrn_reflns_limit_k_min -19
_diffrn_reflns_limit_l_max 26
_diffrn_reflns_limit_l_min -24
_diffrn_reflns_number 21665
_diffrn_reflns_theta_full 25.37
_diffrn_reflns_theta_max 25.37
_diffrn_reflns_theta_min 2.06
_exptl_absorpt_coefficient_mu 0.766
_exptl_absorpt_correction_T_max 0.8691
_exptl_absorpt_correction_T_min 0.8076
_exptl_absorpt_correction_type multi-scan
_exptl_absorpt_process_details
;
 ?
;
_exptl_crystal_colour brown
_exptl_crystal_density_diffrn 1.419
_exptl_crystal_density_method 'not measured'
_exptl_crystal_description prism
_exptl_crystal_F_000 2584
_exptl_crystal_size_max 0.4
_exptl_crystal_size_mid 0.24
_exptl_crystal_size_min 0.09
_refine_diff_density_max 0.417
_refine_diff_density_min -0.456
_refine_diff_density_rms 0.131
_refine_ls_extinction_method none
_refine_ls_goodness_of_fit_ref 1.070
_refine_ls_hydrogen_treatment fixed
_refine_ls_matrix_type full
_refine_ls_number_parameters 334
_refine_ls_number_reflns 5275
_refine_ls_number_restraints 0
_refine_ls_restrained_S_all 1.070
_refine_ls_R_factor_all 0.0867
_refine_ls_R_factor_gt 0.0472
_refine_ls_shift/su_max 0.001
_refine_ls_shift/su_mean 0.000
_refine_ls_structure_factor_coef Fsqd
_refine_ls_weighting_details 'calc w=1/[\s^2^(Fo^2^)+(0.0916P)^2^+1.7202P] where P=(Fo^2^+2Fc^2^)/3'
_refine_ls_weighting_scheme calc
_refine_ls_wR_factor_gt 0.1254
_refine_ls_wR_factor_ref 0.1673
_reflns_number_gt 3553
_reflns_number_total 5275
_reflns_threshold_expression >2sigma(I)
_cod_data_source_file ic702000y-file002.cif
_cod_data_source_block 6842
_cod_database_code 4304503

loop_
_symmetry_equiv_pos_as_xyz
'x, y, z'
'-x, -y+1/2, z+1/2'
'x+1/2, -y, -z+1/2'
'-x+1/2, y+1/2, -z'
'-x, -y, -z'
'x, y-1/2, -z-1/2'
'-x-1/2, y, z-1/2'
'x-1/2, -y-1/2, z'

loop_
_atom_site_label
_atom_site_type_symbol
_atom_site_fract_x
_atom_site_fract_y
_atom_site_fract_z
_atom_site_U_iso_or_equiv
_atom_site_adp_type
_atom_site_occupancy
_atom_site_symmetry_multiplicity
_atom_site_calc_flag
_atom_site_refinement_flags
_atom_site_disorder_assembly
_atom_site_disorder_group
Fe1 Fe 0.49223(3) 0.29956(3) 0.41995(2) 0.02495(19) Uani 1 1 d . . .
Cl1 Cl 0.15083(10) 0.39762(7) 0.42363(5) 0.0625(4) Uani 1 1 d . . .
Cl2 Cl 0.24488(10) 0.52652(6) 0.42371(6) 0.0623(4) Uani 1 1 d . . .
Na1 Na 0.24307(9) 0.36217(7) 0.16907(6) 0.0324(4) Uani 1 1 d . . .
O1 O 0.7045(2) 0.29120(19) 0.41293(16) 0.0704(11) Uani 1 1 d . . .
O2 O 0.4328(3) 0.16499(16) 0.42593(17) 0.0672(11) Uani 1 1 d . . .
O3 O 0.09283(18) 0.36227(13) 0.24918(12) 0.0372(7) Uani 1 1 d . . .
O4 O 0.14877(18) 0.24615(13) 0.19155(12) 0.0351(6) Uani 1 1 d . . .
O5 O 0.33371(18) 0.25032(12) 0.13504(11) 0.0360(6) Uani 1 1 d . . .
O6 O 0.40424(19) 0.36968(13) 0.08743(11) 0.0366(7) Uani 1 1 d . . .
O7 O 0.34665(19) 0.49123(13) 0.13916(12) 0.0373(7) Uani 1 1 d . . .
O8 O 0.16394(18) 0.48546(12) 0.20590(11) 0.0350(6) Uani 1 1 d . . .
N1 N 0.6182(2) 0.30244(16) 0.41543(14) 0.0354(8) Uani 1 1 d . . .
N2 N 0.4451(2) 0.22216(17) 0.42350(14) 0.0366(8) Uani 1 1 d . . .
N3 N 0.44977(19) 0.34880(14) 0.49431(12) 0.0241(7) Uani 1 1 d . . .
N4 N 0.3648(2) 0.37559(16) 0.58081(14) 0.0315(7) Uani 1 1 d . . .
N5 N 0.43582(19) 0.34468(14) 0.34659(13) 0.0250(7) Uani 1 1 d . . .
N6 N 0.3453(2) 0.36475(16) 0.26095(14) 0.0309(7) Uani 1 1 d . . .
C1 C 0.4923(2) 0.40487(18) 0.51938(16) 0.0299(8) Uani 1 1 d . . .
H1 H 0.5468 0.4280 0.5035 0.036 Uiso 1 1 calc R . .
C2 C 0.4407(3) 0.4202(2) 0.57107(16) 0.0352(9) Uani 1 1 d . . .
H2 H 0.4546 0.4560 0.5966 0.042 Uiso 1 1 calc R . .
C3 C 0.3739(2) 0.33460(18) 0.53380(16) 0.0265(8) Uani 1 1 d . . .
H3 H 0.3315 0.2986 0.5281 0.032 Uiso 1 1 calc R . .
C4 C 0.3616(2) 0.32503(19) 0.30816(16) 0.0285(8) Uani 1 1 d . . .
H4 H 0.3250 0.2865 0.3146 0.034 Uiso 1 1 calc R . .
C5 C 0.4135(3) 0.41416(19) 0.26904(17) 0.0330(9) Uani 1 1 d . . .
H5 H 0.4211 0.4505 0.2431 0.040 Uiso 1 1 calc R . .
C6 C 0.4690(3) 0.40251(18) 0.32074(17) 0.0297(8) Uani 1 1 d . . .
H6 H 0.5203 0.4291 0.3358 0.036 Uiso 1 1 calc R . .
C7 C 0.0247(3) 0.3084(2) 0.2436(2) 0.0437(11) Uani 1 1 d . . .
H7A H -0.0127 0.3118 0.2052 0.052 Uiso 1 1 calc R . .
H7B H -0.0225 0.3085 0.2777 0.052 Uiso 1 1 calc R . .
C8 C 0.0851(3) 0.2466(2) 0.24428(19) 0.0475(11) Uani 1 1 d . . .
H8A H 0.1250 0.2446 0.2817 0.057 Uiso 1 1 calc R . .
H8B H 0.0411 0.2084 0.2434 0.057 Uiso 1 1 calc R . .
C9 C 0.2118(3) 0.19007(18) 0.1900(2) 0.0410(10) Uani 1 1 d . . .
H9A H 0.1717 0.1501 0.1901 0.049 Uiso 1 1 calc R . .
H9B H 0.2545 0.1895 0.2263 0.049 Uiso 1 1 calc R . .
C10 C 0.2740(3) 0.19273(19) 0.1335(2) 0.0424(10) Uani 1 1 d . . .
H10A H 0.3164 0.1538 0.1313 0.051 Uiso 1 1 calc R . .
H10B H 0.2312 0.1934 0.0972 0.051 Uiso 1 1 calc R . .
C11 C 0.4007(3) 0.2534(2) 0.08376(19) 0.0474(11) Uani 1 1 d . . .
H11A H 0.3629 0.2558 0.0455 0.057 Uiso 1 1 calc R . .
H11B H 0.4419 0.2139 0.0826 0.057 Uiso 1 1 calc R . .
C12 C 0.4652(3) 0.3127(2) 0.0901(2) 0.0461(12) Uani 1 1 d . . .
H12A H 0.5008 0.3114 0.1292 0.055 Uiso 1 1 calc R . .
H12B H 0.5142 0.3138 0.0569 0.055 Uiso 1 1 calc R . .
C13 C 0.4622(3) 0.4281(2) 0.08226(18) 0.0452(11) Uani 1 1 d . . .
H13A H 0.5022 0.4266 0.0448 0.054 Uiso 1 1 calc R . .
H13B H 0.5072 0.4317 0.1173 0.054 Uiso 1 1 calc R . .
C14 C 0.3941(4) 0.4859(2) 0.08047(18) 0.0491(12) Uani 1 1 d . . .
H14A H 0.4318 0.5259 0.0716 0.059 Uiso 1 1 calc R . .
H14B H 0.3441 0.4801 0.0483 0.059 Uiso 1 1 calc R . .
C15 C 0.2778(3) 0.54430(19) 0.1424(2) 0.0465(11) Uani 1 1 d . . .
H15A H 0.2285 0.5404 0.1096 0.056 Uiso 1 1 calc R . .
H15B H 0.3128 0.5860 0.1375 0.056 Uiso 1 1 calc R . .
C16 C 0.2272(3) 0.54208(19) 0.2040(2) 0.0444(11) Uani 1 1 d . . .
H16A H 0.2769 0.5396 0.2366 0.053 Uiso 1 1 calc R . .
H16B H 0.1877 0.5819 0.2101 0.053 Uiso 1 1 calc R . .
C17 C 0.1214(3) 0.4756(2) 0.26560(18) 0.0416(10) Uani 1 1 d . . .
H17A H 0.0913 0.5164 0.2802 0.050 Uiso 1 1 calc R . .
H17B H 0.1732 0.4626 0.2946 0.050 Uiso 1 1 calc R . .
C18 C 0.0437(3) 0.4229(2) 0.26115(19) 0.0437(10) Uani 1 1 d . . .
H18A H 0.0064 0.4201 0.2996 0.052 Uiso 1 1 calc R . .
H18B H -0.0029 0.4330 0.2280 0.052 Uiso 1 1 calc R . .
C19 C 0.2639(3) 0.4415(2) 0.4280(2) 0.0580(13) Uani 1 1 d . . .
H19A H 0.2972 0.4309 0.4667 0.070 Uiso 1 1 calc R . .
H19B H 0.3074 0.4277 0.3945 0.070 Uiso 1 1 calc R . .

loop_
_atom_site_aniso_label
_atom_site_aniso_U_11
_atom_site_aniso_U_22
_atom_site_aniso_U_33
_atom_site_aniso_U_23
_atom_site_aniso_U_13
_atom_site_aniso_U_12
Fe1 0.0237(3) 0.0305(3) 0.0207(3) -0.0020(2) -0.0008(2) 0.0033(2)
Cl1 0.0723(8) 0.0669(8) 0.0484(8) 0.0026(6) 0.0023(6) -0.0194(7)
Cl2 0.0690(8) 0.0471(7) 0.0708(9) 0.0095(6) -0.0063(6) -0.0004(6)
Na1 0.0323(7) 0.0420(9) 0.0230(8) -0.0005(6) -0.0076(6) 0.0013(7)
O1 0.0242(15) 0.089(3) 0.098(3) -0.002(2) 0.0016(15) 0.0091(17)
O2 0.064(2) 0.0293(18) 0.109(3) -0.0055(18) -0.0218(19) -0.0041(16)
O3 0.0293(12) 0.0448(16) 0.0376(16) 0.0000(12) 0.0055(11) -0.0018(13)
O4 0.0372(14) 0.0339(15) 0.0342(15) 0.0096(12) 0.0037(11) -0.0060(12)
O5 0.0406(14) 0.0300(14) 0.0375(16) -0.0086(12) 0.0065(12) 0.0029(13)
O6 0.0310(13) 0.0436(16) 0.0352(16) -0.0003(12) 0.0038(11) -0.0008(13)
O7 0.0458(15) 0.0378(16) 0.0283(16) 0.0068(12) -0.0013(11) 0.0011(13)
O8 0.0409(14) 0.0331(15) 0.0308(16) -0.0087(12) -0.0022(11) -0.0039(13)
N1 0.0302(17) 0.045(2) 0.0310(19) -0.0008(15) -0.0004(13) 0.0044(15)
N2 0.0387(18) 0.035(2) 0.036(2) -0.0051(16) -0.0043(14) 0.0036(16)
N3 0.0225(14) 0.0288(17) 0.0209(16) 0.0018(13) -0.0001(12) 0.0006(13)
N4 0.0337(16) 0.0375(19) 0.0233(18) -0.0014(15) 0.0054(12) 0.0008(15)
N5 0.0246(14) 0.0319(18) 0.0185(15) -0.0044(13) -0.0001(11) 0.0011(13)
N6 0.0279(14) 0.0430(19) 0.0217(17) -0.0020(15) -0.0032(12) 0.0013(15)
C1 0.0310(18) 0.030(2) 0.028(2) -0.0025(17) 0.0033(15) -0.0074(17)
C2 0.046(2) 0.033(2) 0.027(2) -0.0072(17) 0.0007(17) -0.0040(19)
C3 0.0285(18) 0.031(2) 0.0202(19) 0.0022(16) 0.0025(14) -0.0019(16)
C4 0.0264(17) 0.034(2) 0.025(2) -0.0034(17) 0.0010(14) -0.0049(17)
C5 0.0334(19) 0.033(2) 0.032(2) 0.0040(18) -0.0016(16) -0.0023(18)
C6 0.0286(18) 0.030(2) 0.030(2) -0.0013(17) -0.0016(15) -0.0023(16)
C7 0.033(2) 0.056(3) 0.042(3) 0.001(2) 0.0110(18) -0.009(2)
C8 0.053(2) 0.051(3) 0.038(3) 0.012(2) 0.011(2) -0.018(2)
C9 0.048(2) 0.026(2) 0.049(3) 0.0076(19) -0.011(2) -0.0065(19)
C10 0.048(2) 0.028(2) 0.051(3) -0.0034(19) -0.006(2) 0.0023(19)
C11 0.053(3) 0.049(3) 0.040(3) -0.004(2) 0.0151(19) 0.012(2)
C12 0.036(2) 0.060(3) 0.042(3) 0.004(2) 0.0117(18) 0.012(2)
C13 0.041(2) 0.063(3) 0.032(2) -0.004(2) 0.0081(18) -0.018(2)
C14 0.065(3) 0.048(3) 0.033(3) 0.010(2) 0.007(2) -0.017(2)
C15 0.050(2) 0.028(2) 0.062(3) 0.011(2) -0.016(2) -0.003(2)
C16 0.043(2) 0.031(2) 0.060(3) -0.010(2) -0.009(2) 0.0025(19)
C17 0.043(2) 0.048(3) 0.034(2) -0.013(2) 0.0012(18) 0.011(2)
C18 0.0323(19) 0.062(3) 0.036(2) -0.006(2) 0.0073(17) 0.009(2)
C19 0.043(2) 0.052(3) 0.078(4) 0.002(3) 0.001(2) 0.014(2)

loop_
_atom_type_symbol
_atom_type_description
_atom_type_scat_dispersion_real
_atom_type_scat_dispersion_imag
_atom_type_scat_source
C C 0.0033 0.0016 'International Tables Vol C Tables 4.2.6.8 and 6.1.1.4'
H H 0.0000 0.0000 'International Tables Vol C Tables 4.2.6.8 and 6.1.1.4'
Cl Cl 0.1484 0.1585 'International Tables Vol C Tables 4.2.6.8 and 6.1.1.4'
Fe Fe 0.3463 0.8444 'International Tables Vol C Tables 4.2.6.8 and 6.1.1.4'
Na Na 0.0362 0.0249 'International Tables Vol C Tables 4.2.6.8 and 6.1.1.4'
N N 0.0061 0.0033 'International Tables Vol C Tables 4.2.6.8 and 6.1.1.4'
O O 0.0106 0.0060 'International Tables Vol C Tables 4.2.6.8 and 6.1.1.4'

loop_
_geom_angle_atom_site_label_1
_geom_angle_atom_site_label_2
_geom_angle_atom_site_label_3
_geom_angle
_geom_angle_site_symmetry_1
_geom_angle_site_symmetry_3
_geom_angle_publ_flag
N1 Fe1 N2 113.98(16) . . ?
N1 Fe1 N3 108.43(13) . . ?
N2 Fe1 N3 108.86(13) . . ?
N1 Fe1 N5 108.48(13) . . ?
N2 Fe1 N5 108.78(13) . . ?
N3 Fe1 N5 108.16(12) . . ?
N4 Na1 N6 171.87(13) 7_655 . ?
N4 Na1 O3 93.81(10) 7_655 . ?
N6 Na1 O3 83.61(9) . . ?
N4 Na1 O5 98.49(10) 7_655 . ?
N6 Na1 O5 89.40(10) . . ?
O3 Na1 O5 121.60(10) . . ?
N4 Na1 O4 87.84(10) 7_655 . ?
N6 Na1 O4 97.67(10) . . ?
O3 Na1 O4 62.06(8) . . ?
O5 Na1 O4 61.67(8) . . ?
N4 Na1 O6 87.27(10) 7_655 . ?
N6 Na1 O6 94.87(9) . . ?
O3 Na1 O6 176.52(10) . . ?
O5 Na1 O6 61.42(8) . . ?
O4 Na1 O6 121.32(9) . . ?
N4 Na1 O8 84.30(10) 7_655 . ?
N6 Na1 O8 87.69(10) . . ?
O3 Na1 O8 62.07(8) . . ?
O5 Na1 O8 175.01(9) . . ?
O4 Na1 O8 122.76(9) . . ?
O6 Na1 O8 114.80(9) . . ?
C18 O3 C7 112.5(3) . . ?
C18 O3 Na1 118.1(2) . . ?
C7 O3 Na1 115.3(2) . . ?
C9 O4 C8 112.3(3) . . ?
C9 O4 Na1 114.5(2) . . ?
C8 O4 Na1 114.6(2) . . ?
C10 O5 C11 111.8(3) . . ?
C10 O5 Na1 116.7(2) . . ?
C11 O5 Na1 117.5(2) . . ?
C12 O6 C13 111.7(3) . . ?
C12 O6 Na1 112.0(2) . . ?
C13 O6 Na1 121.1(2) . . ?
C15 O7 C14 113.0(3) . . ?
C16 O8 C17 112.0(3) . . ?
C16 O8 Na1 118.7(2) . . ?
C17 O8 Na1 106.4(2) . . ?
O1 N1 Fe1 166.9(3) . . ?
O2 N2 Fe1 166.2(3) . . ?
C3 N3 C1 103.5(3) . . ?
C3 N3 Fe1 128.4(2) . . ?
C1 N3 Fe1 128.1(2) . . ?
C3 N4 C2 103.1(3) . . ?
C3 N4 Na1 126.7(2) . 7_656 ?
C2 N4 Na1 129.6(2) . 7_656 ?
C4 N5 C6 103.7(3) . . ?
C4 N5 Fe1 129.5(2) . . ?
C6 N5 Fe1 126.7(2) . . ?
C4 N6 C5 103.7(3) . . ?
C4 N6 Na1 136.0(2) . . ?
C5 N6 Na1 120.0(2) . . ?
C2 C1 N3 107.7(3) . . ?
C2 C1 H1 126.2 . . ?
N3 C1 H1 126.2 . . ?
C1 C2 N4 110.7(3) . . ?
C1 C2 H2 124.6 . . ?
N4 C2 H2 124.6 . . ?
N4 C3 N3 115.0(3) . . ?
N4 C3 H3 122.5 . . ?
N3 C3 H3 122.5 . . ?
N6 C4 N5 114.7(3) . . ?
N6 C4 H4 122.6 . . ?
N5 C4 H4 122.6 . . ?
C6 C5 N6 110.0(3) . . ?
C6 C5 H5 125.0 . . ?
N6 C5 H5 125.0 . . ?
C5 C6 N5 107.9(3) . . ?
C5 C6 H6 126.0 . . ?
N5 C6 H6 126.0 . . ?
O3 C7 C8 107.2(3) . . ?
O3 C7 H7A 110.3 . . ?
C8 C7 H7A 110.3 . . ?
O3 C7 H7B 110.3 . . ?
C8 C7 H7B 110.3 . . ?
H7A C7 H7B 108.5 . . ?
O4 C8 C7 108.7(3) . . ?
O4 C8 H8A 109.9 . . ?
C7 C8 H8A 109.9 . . ?
O4 C8 H8B 109.9 . . ?
C7 C8 H8B 109.9 . . ?
H8A C8 H8B 108.3 . . ?
O4 C9 C10 108.9(3) . . ?
O4 C9 H9A 109.9 . . ?
C10 C9 H9A 109.9 . . ?
O4 C9 H9B 109.9 . . ?
C10 C9 H9B 109.9 . . ?
H9A C9 H9B 108.3 . . ?
O5 C10 C9 109.1(3) . . ?
O5 C10 H10A 109.9 . . ?
C9 C10 H10A 109.9 . . ?
O5 C10 H10B 109.9 . . ?
C9 C10 H10B 109.9 . . ?
H10A C10 H10B 108.3 . . ?
O5 C11 C12 109.1(3) . . ?
O5 C11 H11A 109.9 . . ?
C12 C11 H11A 109.9 . . ?
O5 C11 H11B 109.9 . . ?
C12 C11 H11B 109.9 . . ?
H11A C11 H11B 108.3 . . ?
O6 C12 C11 108.8(3) . . ?
O6 C12 H12A 109.9 . . ?
C11 C12 H12A 109.9 . . ?
O6 C12 H12B 109.9 . . ?
C11 C12 H12B 109.9 . . ?
H12A C12 H12B 108.3 . . ?
O6 C13 C14 109.0(3) . . ?
O6 C13 H13A 109.9 . . ?
C14 C13 H13A 109.9 . . ?
O6 C13 H13B 109.9 . . ?
C14 C13 H13B 109.9 . . ?
H13A C13 H13B 108.3 . . ?
O7 C14 C13 108.0(3) . . ?
O7 C14 H14A 110.1 . . ?
C13 C14 H14A 110.1 . . ?
O7 C14 H14B 110.1 . . ?
C13 C14 H14B 110.1 . . ?
H14A C14 H14B 108.4 . . ?
O7 C15 C16 108.4(3) . . ?
O7 C15 H15A 110.0 . . ?
C16 C15 H15A 110.0 . . ?
O7 C15 H15B 110.0 . . ?
C16 C15 H15B 110.0 . . ?
H15A C15 H15B 108.4 . . ?
O8 C16 C15 108.6(3) . . ?
O8 C16 H16A 110.0 . . ?
C15 C16 H16A 110.0 . . ?
O8 C16 H16B 110.0 . . ?
C15 C16 H16B 110.0 . . ?
H16A C16 H16B 108.4 . . ?
O8 C17 C18 108.6(3) . . ?
O8 C17 H17A 110.0 . . ?
C18 C17 H17A 110.0 . . ?
O8 C17 H17B 110.0 . . ?
C18 C17 H17B 110.0 . . ?
H17A C17 H17B 108.4 . . ?
O3 C18 C17 108.1(3) . . ?
O3 C18 H18A 110.1 . . ?
C17 C18 H18A 110.1 . . ?
O3 C18 H18B 110.1 . . ?
C17 C18 H18B 110.1 . . ?
H18A C18 H18B 108.4 . . ?
Cl2 C19 Cl1 111.8(2) . . ?
Cl2 C19 H19A 109.3 . . ?
Cl1 C19 H19A 109.3 . . ?
Cl2 C19 H19B 109.3 . . ?
Cl1 C19 H19B 109.3 . . ?
H19A C19 H19B 107.9 . . ?

loop_
_geom_bond_atom_site_label_1
_geom_bond_atom_site_label_2
_geom_bond_distance
_geom_bond_site_symmetry_2
_geom_bond_publ_flag
Fe1 N1 1.684(3) . ?
Fe1 N2 1.688(4) . ?
Fe1 N3 1.974(3) . ?
Fe1 N5 1.978(3) . ?
Cl1 C19 1.752(5) . ?
Cl2 C19 1.740(5) . ?
Na1 N4 2.405(3) 7_655 ?
Na1 N6 2.410(3) . ?
Na1 O3 2.648(3) . ?
Na1 O5 2.667(3) . ?
Na1 O4 2.705(3) . ?
Na1 O6 2.785(3) . ?
Na1 O8 2.821(3) . ?
O1 N1 1.175(4) . ?
O2 N2 1.168(4) . ?
O3 C18 1.413(5) . ?
O3 C7 1.424(5) . ?
O4 C9 1.412(5) . ?
O4 C8 1.422(4) . ?
O5 C10 1.411(5) . ?
O5 C11 1.425(4) . ?
O6 C12 1.410(5) . ?
O6 C13 1.415(5) . ?
O7 C15 1.413(5) . ?
O7 C14 1.422(5) . ?
O8 C16 1.422(5) . ?
O8 C17 1.424(5) . ?
N3 C3 1.354(4) . ?
N3 C1 1.378(4) . ?
N4 C3 1.317(4) . ?
N4 C2 1.371(5) . ?
N4 Na1 2.405(3) 7_656 ?
N5 C4 1.352(4) . ?
N5 C6 1.369(5) . ?
N6 C4 1.317(5) . ?
N6 C5 1.363(5) . ?
C1 C2 1.349(5) . ?
C1 H1 0.9300 . ?
C2 H2 0.9300 . ?
C3 H3 0.9300 . ?
C4 H4 0.9300 . ?
C5 C6 1.361(5) . ?
C5 H5 0.9300 . ?
C6 H6 0.9300 . ?
C7 C8 1.486(6) . ?
C7 H7A 0.9700 . ?
C7 H7B 0.9700 . ?
C8 H8A 0.9700 . ?
C8 H8B 0.9700 . ?
C9 C10 1.477(6) . ?
C9 H9A 0.9700 . ?
C9 H9B 0.9700 . ?
C10 H10A 0.9700 . ?
C10 H10B 0.9700 . ?
C11 C12 1.483(6) . ?
C11 H11A 0.9700 . ?
C11 H11B 0.9700 . ?
C12 H12A 0.9700 . ?
C12 H12B 0.9700 . ?
C13 C14 1.481(6) . ?
C13 H13A 0.9700 . ?
C13 H13B 0.9700 . ?
C14 H14A 0.9700 . ?
C14 H14B 0.9700 . ?
C15 C16 1.493(7) . ?
C15 H15A 0.9700 . ?
C15 H15B 0.9700 . ?
C16 H16A 0.9700 . ?
C16 H16B 0.9700 . ?
C17 C18 1.490(6) . ?
C17 H17A 0.9700 . ?
C17 H17B 0.9700 . ?
C18 H18A 0.9700 . ?
C18 H18B 0.9700 . ?
C19 H19A 0.9700 . ?
C19 H19B 0.9700 . ?
